data_7010936
loop_
_publ_author_name
'Muthu, Sebastian'
'Yip, John H. K.'
'Vittal, Jagadese J.'

_publ_section_title
;
 Coordination polymers of d10 metals and
 N,N'-bis(3-pyridinecarboxamide)-1,2-ethane
;
_journal_issue 24
_journal_name_full 'Journal of the Chemical Society, Dalton Transactions'
_journal_page_first 3577
_journal_paper_doi 10.1039/b105696b
_journal_year 2001
_chemical_formula_sum 'C14 H14 Ag Cl N4 O6'
_chemical_formula_weight 477.61
_space_group_IT_number 15
_symmetry_cell_setting monoclinic
_symmetry_space_group_name_Hall '-C 2yc'
_symmetry_space_group_name_H-M 'C 1 2/c 1'
_atom_sites_solution_hydrogens geom
_atom_sites_solution_primary direct
_atom_sites_solution_secondary difmap
_audit_creation_method SHELXL-97
_cell_angle_alpha 90.00
_cell_angle_beta 110.757(1)
_cell_angle_gamma 90.00
_cell_formula_units_Z 4
_cell_length_a 24.0654(6)
_cell_length_b 5.1239(1)
_cell_length_c 13.9276(2)
_cell_measurement_reflns_used 4030
_cell_measurement_temperature 223(2)
_cell_measurement_theta_max 25.0
_cell_measurement_theta_min 2.06
_cell_volume 1605.92(6)
_computing_cell_refinement 'Bruker AXS, SAINT'
_computing_data_collection 'Bruker AXS, SMART'
_computing_data_reduction 'Bruker AXS, SAINT'
_computing_molecular_graphics 'Bruker AXS, SHELXTL'
_computing_publication_material 'Bruker AXS, SHELXTL'
_computing_structure_refinement 'SHELXL-97 (Sheldrick, 1997)'
_computing_structure_solution 'SHELXS-97 (Sheldrick, 1990)'
_diffrn_ambient_temperature 223(2)
_diffrn_measured_fraction_theta_full 0.997
_diffrn_measured_fraction_theta_max 0.997
_diffrn_measurement_method '\w scans'
_diffrn_radiation_monochromator graphite
_diffrn_radiation_source 'fine-focus sealed tube'
_diffrn_radiation_type MoK\a
_diffrn_radiation_wavelength 0.71073
_diffrn_reflns_av_R_equivalents 0.0224
_diffrn_reflns_av_sigmaI/netI 0.0268
_diffrn_reflns_limit_h_max 27
_diffrn_reflns_limit_h_min -28
_diffrn_reflns_limit_k_max 6
_diffrn_reflns_limit_k_min -6
_diffrn_reflns_limit_l_max 16
_diffrn_reflns_limit_l_min -8
_diffrn_reflns_number 3923
_diffrn_reflns_theta_full 25.00
_diffrn_reflns_theta_max 25.00
_diffrn_reflns_theta_min 1.81
_exptl_absorpt_coefficient_mu 1.465
_exptl_absorpt_correction_T_max 0.8971
_exptl_absorpt_correction_T_min 0.6300
_exptl_absorpt_correction_type 'sadabs (Sheldrick, 1996)'
_exptl_crystal_colour colorless
_exptl_crystal_density_diffrn 1.975
_exptl_crystal_density_meas ?
_exptl_crystal_density_method .
_exptl_crystal_description 'hexagonal plates'
_exptl_crystal_F_000 952
_exptl_crystal_size_max 0.26
_exptl_crystal_size_mid 0.14
_exptl_crystal_size_min 0.06
_refine_diff_density_max 0.418
_refine_diff_density_min -0.274
_refine_diff_density_rms 0.073
_refine_ls_extinction_coef 0.0009(2)
_refine_ls_extinction_expression Fc^*^=kFc[1+0.001xFc^2^\l^3^/sin(2\q)]^-1/4^
_refine_ls_extinction_method SHELXL
_refine_ls_goodness_of_fit_ref 1.059
_refine_ls_hydrogen_treatment mixed
_refine_ls_matrix_type full
_refine_ls_number_parameters 121
_refine_ls_number_reflns 1408
_refine_ls_number_restraints 0
_refine_ls_restrained_S_all 1.059
_refine_ls_R_factor_all 0.0254
_refine_ls_R_factor_gt 0.0231
_refine_ls_shift/su_max 0.000
_refine_ls_shift/su_mean 0.000
_refine_ls_structure_factor_coef Fsqd
_refine_ls_weighting_details 'calc w=1/[\s^2^(Fo^2^)+(0.0341P)^2^+2.7290P] where P=(Fo^2^+2Fc^2^)/3'
_refine_ls_weighting_scheme calc
_refine_ls_wR_factor_gt 0.0625
_refine_ls_wR_factor_ref 0.0637
_reflns_number_gt 1321
_reflns_number_total 1408
_reflns_threshold_expression >2sigma(I)
_cod_data_source_file b105696b.txt
_cod_data_source_block 019
_cod_original_sg_symbol_H-M C2/c
_cod_database_code 7010936

loop_
_symmetry_equiv_pos_as_xyz
'x, y, z'
'-x, y, -z+1/2'
'x+1/2, y+1/2, z'
'-x+1/2, y+1/2, -z+1/2'
'-x, -y, -z'
'x, -y, z-1/2'
'-x+1/2, -y+1/2, -z'
'x+1/2, -y+1/2, z-1/2'

loop_
_atom_site_label
_atom_site_type_symbol
_atom_site_fract_x
_atom_site_fract_y
_atom_site_fract_z
_atom_site_U_iso_or_equiv
_atom_site_adp_type
_atom_site_occupancy
_atom_site_symmetry_multiplicity
_atom_site_calc_flag
_atom_site_refinement_flags
_atom_site_disorder_assembly
_atom_site_disorder_group
Ag1 Ag 0.0000 0.0000 0.0000 0.02665(15) Uani 1 2 d S . .
Cl1 Cl 0.0000 -0.08795(18) 0.2500 0.0245(2) Uani 1 2 d S . .
O1 O -0.03943(14) 0.0727(6) 0.1725(2) 0.0662(8) Uani 1 1 d . . .
O2 O 0.03288(10) -0.2454(4) 0.20424(18) 0.0467(6) Uani 1 1 d . . .
O3 O -0.20160(9) -0.2368(3) -0.34653(14) 0.0302(4) Uani 1 1 d . . .
N1 N -0.06955(9) -0.3008(4) -0.05949(15) 0.0199(4) Uani 1 1 d . . .
C1 C -0.07715(12) -0.4887(4) 0.0023(2) 0.0226(6) Uani 1 1 d . . .
H1 H -0.0525 -0.4891 0.0710 0.027 Uiso 1 1 calc R . .
C2 C -0.11990(11) -0.6807(5) -0.03192(19) 0.0234(5) Uani 1 1 d . . .
H2 H -0.1240 -0.8070 0.0131 0.028 Uiso 1 1 calc R . .
C3 C -0.15666(10) -0.6824(5) -0.13435(18) 0.0205(5) Uani 1 1 d . . .
H3 H -0.1853 -0.8119 -0.1594 0.025 Uiso 1 1 calc R . .
C4 C -0.15011(11) -0.4879(4) -0.19892(19) 0.0172(5) Uani 1 1 d . . .
C5 C -0.10593(10) -0.3023(5) -0.15820(17) 0.0186(5) Uani 1 1 d . . .
H5 H -0.1013 -0.1725 -0.2015 0.022 Uiso 1 1 calc R . .
C6 C -0.19071(11) -0.4567(4) -0.30880(19) 0.0197(5) Uani 1 1 d . . .
C7 C -0.26013(12) -0.6717(5) -0.46309(18) 0.0259(6) Uani 1 1 d . . .
H7A H -0.2677 -0.4930 -0.4871 0.031 Uiso 1 1 calc R . .
H7B H -0.2969 -0.7444 -0.4611 0.031 Uiso 1 1 calc R . .
N2 N -0.21507(10) -0.6746(4) -0.35944(15) 0.0254(5) Uani 1 1 d . . .
H2A H -0.2038 -0.8226 -0.3299 0.031 Uiso 1 1 calc R . .

loop_
_atom_site_aniso_label
_atom_site_aniso_U_11
_atom_site_aniso_U_22
_atom_site_aniso_U_33
_atom_site_aniso_U_23
_atom_site_aniso_U_13
_atom_site_aniso_U_12
Ag1 0.0275(2) 0.0274(2) 0.01919(19) -0.00448(10) 0.00111(13) -0.01338(11)
Cl1 0.0328(5) 0.0250(4) 0.0148(4) 0.000 0.0074(4) 0.000
O1 0.080(2) 0.0789(17) 0.0385(14) 0.0333(14) 0.0200(14) 0.0403(16)
O2 0.0456(13) 0.0486(13) 0.0518(14) -0.0137(11) 0.0247(11) 0.0052(11)
O3 0.0392(11) 0.0152(9) 0.0232(9) 0.0024(7) -0.0050(8) -0.0018(8)
N1 0.0206(10) 0.0191(10) 0.0165(10) -0.0016(8) 0.0021(8) -0.0025(8)
C1 0.0227(13) 0.0237(13) 0.0152(12) 0.0006(9) -0.0009(10) 0.0012(9)
C2 0.0260(13) 0.0211(12) 0.0200(12) 0.0046(10) 0.0046(10) -0.0029(10)
C3 0.0200(12) 0.0165(11) 0.0211(12) -0.0009(9) 0.0023(10) -0.0035(9)
C4 0.0180(12) 0.0158(12) 0.0152(12) -0.0023(8) 0.0027(10) 0.0018(8)
C5 0.0219(12) 0.0156(11) 0.0158(11) -0.0004(9) 0.0037(9) -0.0007(9)
C6 0.0214(13) 0.0172(12) 0.0160(12) 0.0006(9) 0.0010(10) 0.0000(9)
C7 0.0293(13) 0.0218(12) 0.0182(12) -0.0004(10) -0.0019(10) -0.0017(11)
N2 0.0377(12) 0.0136(10) 0.0144(10) -0.0006(8) -0.0038(9) -0.0009(9)

loop_
_atom_type_symbol
_atom_type_description
_atom_type_scat_dispersion_real
_atom_type_scat_dispersion_imag
_atom_type_scat_source
C C 0.0033 0.0016 'International Tables Vol C Tables 4.2.6.8 and 6.1.1.4'
H H 0.0000 0.0000 'International Tables Vol C Tables 4.2.6.8 and 6.1.1.4'
N N 0.0061 0.0033 'International Tables Vol C Tables 4.2.6.8 and 6.1.1.4'
O O 0.0106 0.0060 'International Tables Vol C Tables 4.2.6.8 and 6.1.1.4'
Cl Cl 0.1484 0.1585 'International Tables Vol C Tables 4.2.6.8 and 6.1.1.4'
Ag Ag -0.8971 1.1015 'International Tables Vol C Tables 4.2.6.8 and 6.1.1.4'

loop_
_geom_angle_atom_site_label_1
_geom_angle_atom_site_label_2
_geom_angle_atom_site_label_3
_geom_angle
_geom_angle_site_symmetry_1
_geom_angle_site_symmetry_3
_geom_angle_publ_flag
N1 Ag1 N1 180.00(8) . 5 ?
O1 Cl1 O1 109.2(3) 2 . ?
O1 Cl1 O2 109.86(16) 2 . ?
O1 Cl1 O2 108.35(15) . . ?
O1 Cl1 O2 108.35(15) 2 2 ?
O1 Cl1 O2 109.86(16) . 2 ?
O2 Cl1 O2 111.2(2) . 2 ?
C5 N1 C1 117.6(2) . . ?
C5 N1 Ag1 121.36(15) . . ?
C1 N1 Ag1 121.05(16) . . ?
N1 C1 C2 122.9(2) . . ?
C1 C2 C3 119.0(2) . . ?
C2 C3 C4 119.0(2) . . ?
C3 C4 C5 118.3(2) . . ?
C3 C4 C6 123.6(2) . . ?
C5 C4 C6 118.0(2) . . ?
N1 C5 C4 123.3(2) . . ?
O3 C6 N2 123.4(2) . . ?
O3 C6 C4 119.7(2) . . ?
N2 C6 C4 116.9(2) . . ?
N2 C7 C7 111.1(3) . 7_434 ?
C6 N2 C7 122.9(2) . . ?

loop_
_geom_bond_atom_site_label_1
_geom_bond_atom_site_label_2
_geom_bond_distance
_geom_bond_site_symmetry_2
_geom_bond_publ_flag
Ag1 N1 2.2092(19) . ?
Ag1 N1 2.2092(19) 5 ?
Cl1 O1 1.420(2) 2 ?
Cl1 O1 1.420(2) . ?
Cl1 O2 1.429(2) . ?
Cl1 O2 1.429(2) 2 ?
O3 C6 1.231(3) . ?
N1 C5 1.343(3) . ?
N1 C1 1.346(3) . ?
C1 C2 1.381(4) . ?
C2 C3 1.387(3) . ?
C3 C4 1.388(3) . ?
C4 C5 1.389(3) . ?
C4 C6 1.504(3) . ?
C6 N2 1.340(3) . ?
C7 N2 1.466(3) . ?
C7 C7 1.514(5) 7_434 ?
